data_7151124
loop_
_publ_author_name
'Evans, Kathryn M.'
'Haraldsen, Jeralyn D.'
'Pearson, Russell J.'
'Slawin, Alexandra M. Z.'
'Ward, Gary E.'
'Westwood, Nicholas J.'

_publ_section_title
;
 Synthesis and chemical characterisation of target identification
 reagents based on an inhibitor of human cell invasion by the parasite
 Toxoplasma gondii.
;
_journal_issue 13
_journal_name_full 'Organic &amp; biomolecular chemistry'
_journal_page_first 2063
_journal_page_last 2069
_journal_paper_doi 10.1039/b704685e
_journal_volume 5
_journal_year 2007
_chemical_formula_moiety 'C15 H17 Br2 N3 O4'
_chemical_formula_sum 'C15 H17 Br2 N3 O4'
_chemical_formula_weight 463.14
_chemical_name_systematic
;
?
;
_space_group_IT_number 14
_symmetry_cell_setting monoclinic
_symmetry_space_group_name_Hall '-P 2yn'
_symmetry_space_group_name_H-M 'P 1 21/n 1'
_atom_sites_solution_hydrogens geom
_atom_sites_solution_primary direct
_atom_sites_solution_secondary difmap
_audit_creation_method SHELXL-97
_cell_angle_alpha 90.00
_cell_angle_beta 106.362(9)
_cell_angle_gamma 90.00
_cell_formula_units_Z 4
_cell_length_a 14.181(2)
_cell_length_b 6.9634(10)
_cell_length_c 17.674(3)
_cell_measurement_reflns_used 4691
_cell_measurement_temperature 93(2)
_cell_measurement_theta_max 25.90
_cell_measurement_theta_min 1.65
_cell_volume 1674.6(4)
_computing_cell_refinement 'CrystalClear (Rigaku Corp., 2004)'
_computing_data_collection 'CrystalClear (Rigaku Corp., 2004)'
_computing_data_reduction 'CrystalClear (Rigaku Corp., 2004)'
_computing_molecular_graphics 'Bruker SHELXTL'
_computing_publication_material 'Bruker SHELXTL'
_computing_structure_refinement 'SHELXL-97 (Sheldrick, 1997)'
_computing_structure_solution 'SHELXS-97 (Sheldrick, 1990)'
_diffrn_ambient_temperature 93(2)
_diffrn_measured_fraction_theta_full 0.939
_diffrn_measured_fraction_theta_max 0.939
_diffrn_measurement_device_type CCD
_diffrn_measurement_method \o
_diffrn_radiation_monochromator confocal
_diffrn_radiation_source 'rotating anode'
_diffrn_radiation_type MoK\a
_diffrn_radiation_wavelength 0.71073
_diffrn_reflns_av_R_equivalents 0.0854
_diffrn_reflns_av_sigmaI/netI 0.0561
_diffrn_reflns_limit_h_max 17
_diffrn_reflns_limit_h_min -15
_diffrn_reflns_limit_k_max 6
_diffrn_reflns_limit_k_min -7
_diffrn_reflns_limit_l_max 21
_diffrn_reflns_limit_l_min -20
_diffrn_reflns_number 10969
_diffrn_reflns_theta_full 25.34
_diffrn_reflns_theta_max 25.34
_diffrn_reflns_theta_min 2.99
_exptl_absorpt_coefficient_mu 4.866
_exptl_absorpt_correction_T_max 1.0000
_exptl_absorpt_correction_T_min 0.6337
_exptl_absorpt_correction_type multi-scan
_exptl_crystal_colour yellow
_exptl_crystal_density_diffrn 1.837
_exptl_crystal_density_method 'not measured'
_exptl_crystal_description needle
_exptl_crystal_F_000 920
_exptl_crystal_size_max 0.200
_exptl_crystal_size_mid 0.020
_exptl_crystal_size_min 0.010
_refine_diff_density_max 0.787
_refine_diff_density_min -0.632
_refine_diff_density_rms 0.139
_refine_ls_extinction_method none
_refine_ls_goodness_of_fit_ref 1.074
_refine_ls_hydrogen_treatment mixed
_refine_ls_matrix_type full
_refine_ls_number_parameters 222
_refine_ls_number_reflns 2875
_refine_ls_number_restraints 1
_refine_ls_restrained_S_all 1.074
_refine_ls_R_factor_all 0.0928
_refine_ls_R_factor_gt 0.0739
_refine_ls_shift/su_max 0.032
_refine_ls_shift/su_mean 0.004
_refine_ls_structure_factor_coef Fsqd
_refine_ls_weighting_details 'calc w=1/[\s^2^(Fo^2^)+(0.0438P)^2^+27.2023P] where P=(Fo^2^+2Fc^2^)/3'
_refine_ls_weighting_scheme calc
_refine_ls_wR_factor_gt 0.1515
_refine_ls_wR_factor_ref 0.1615
_reflns_number_gt 2396
_reflns_number_total 2875
_reflns_threshold_expression >2sigma(I)
_cod_data_source_file b704685e.txt
_cod_data_source_block 5
_cod_depositor_comments
;
The following automatic conversions were performed:
'_symmetry_cell_setting' value 'Monoclinic' changed to 'monoclinic'
according to '/home/saulius/struct/CIF-dictionaries/cif_core.dic'
dictionary named 'cif_core.dic' version 2.4.1 from 2010-06-29.

Automatic conversion script
Id: cif_fix_enum 1527 2010-12-29 10:47:43Z saulius 
;
_cod_original_sg_symbol_H-M P2(1)/n
_cod_database_code 7151124

loop_
_symmetry_equiv_pos_as_xyz
'x, y, z'
'-x+1/2, y+1/2, -z+1/2'
'-x, -y, -z'
'x-1/2, -y-1/2, z-1/2'

loop_
_atom_site_label
_atom_site_type_symbol
_atom_site_fract_x
_atom_site_fract_y
_atom_site_fract_z
_atom_site_U_iso_or_equiv
_atom_site_adp_type
_atom_site_occupancy
_atom_site_symmetry_multiplicity
_atom_site_calc_flag
_atom_site_refinement_flags
_atom_site_disorder_assembly
_atom_site_disorder_group
C1A C 0.5848(6) 0.4916(12) 0.1321(5) 0.0174(17) Uani 1 1 d . . .
N1 N 0.5268(5) 0.3295(10) 0.1386(4) 0.0198(16) Uani 1 1 d . . .
O1 O 0.5702(4) 0.1773(8) 0.1732(4) 0.0227(14) Uani 1 1 d . . .
C2 C 0.4262(6) 0.3407(13) 0.1081(5) 0.0207(19) Uani 1 1 d . . .
C3 C 0.3828(6) 0.5081(13) 0.0675(5) 0.0209(19) Uani 1 1 d . . .
N4 N 0.4382(5) 0.6558(10) 0.0543(4) 0.0148(14) Uani 1 1 d . . .
O4 O 0.3975(4) 0.8042(8) 0.0126(3) 0.0201(13) Uani 1 1 d . . .
C4A C 0.5404(6) 0.6559(12) 0.0890(5) 0.0171(17) Uani 1 1 d . . .
C5 C 0.5959(6) 0.8151(12) 0.0808(5) 0.0182(18) Uani 1 1 d . . .
H5A H 0.5652 0.9218 0.0500 0.022 Uiso 1 1 calc R . .
C6 C 0.6966(6) 0.8179(12) 0.1179(5) 0.0185(18) Uani 1 1 d . . .
N6 N 0.7487(5) 0.9802(10) 0.1090(4) 0.0190(15) Uani 1 1 d D . .
H6N H 0.713(5) 1.097(6) 0.086(4) 0.005(19) Uiso 1 1 d D . .
C7 C 0.7413(6) 0.6529(13) 0.1632(5) 0.0209(18) Uani 1 1 d . . .
H7A H 0.8096 0.6536 0.1896 0.025 Uiso 1 1 calc R . .
C8 C 0.6860(7) 0.4954(13) 0.1687(5) 0.023(2) Uani 1 1 d . . .
H8A H 0.7169 0.3868 0.1979 0.027 Uiso 1 1 calc R . .
C9 C 0.3693(7) 0.1710(13) 0.1201(5) 0.0233(19) Uani 1 1 d . . .
H9A H 0.4124 0.0563 0.1300 0.028 Uiso 1 1 calc R . .
H9B H 0.3147 0.1473 0.0719 0.028 Uiso 1 1 calc R . .
Br9 Br 0.31616(6) 0.21304(14) 0.21022(5) 0.0280(3) Uani 1 1 d . . .
C10 C 0.2728(6) 0.5305(12) 0.0339(5) 0.0190(18) Uani 1 1 d . . .
H10A H 0.2401 0.4055 0.0352 0.023 Uiso 1 1 calc R . .
H10B H 0.2572 0.5733 -0.0217 0.023 Uiso 1 1 calc R . .
Br10 Br 0.22448(6) 0.72084(14) 0.09644(5) 0.0266(3) Uani 1 1 d . . .
C11 C 0.8494(6) 1.0132(13) 0.1382(5) 0.0205(19) Uani 1 1 d . . .
O11 O 0.9078(4) 0.8972(9) 0.1750(4) 0.0270(15) Uani 1 1 d . . .
O12 O 0.8696(4) 1.1935(8) 0.1192(3) 0.0204(13) Uani 1 1 d . . .
C13 C 0.9747(5) 1.2572(12) 0.1404(5) 0.0173(18) Uani 1 1 d . . .
C14 C 1.0183(6) 1.2609(14) 0.2299(5) 0.027(2) Uani 1 1 d . . .
H14A H 1.0224 1.1295 0.2505 0.040 Uiso 1 1 calc R . .
H14B H 0.9763 1.3382 0.2536 0.040 Uiso 1 1 calc R . .
H14C H 1.0843 1.3173 0.2431 0.040 Uiso 1 1 calc R . .
C15 C 1.0320(6) 1.1299(14) 0.0984(6) 0.028(2) Uani 1 1 d . . .
H15A H 1.0006 1.1338 0.0414 0.043 Uiso 1 1 calc R . .
H15B H 1.0324 0.9976 0.1173 0.043 Uiso 1 1 calc R . .
H15C H 1.0997 1.1768 0.1096 0.043 Uiso 1 1 calc R . .
C16 C 0.9676(6) 1.4618(13) 0.1073(5) 0.023(2) Uani 1 1 d . . .
H16A H 0.9397 1.4580 0.0499 0.034 Uiso 1 1 calc R . .
H16B H 1.0334 1.5191 0.1203 0.034 Uiso 1 1 calc R . .
H16C H 0.9253 1.5392 0.1307 0.034 Uiso 1 1 calc R . .

loop_
_atom_site_aniso_label
_atom_site_aniso_U_11
_atom_site_aniso_U_22
_atom_site_aniso_U_33
_atom_site_aniso_U_23
_atom_site_aniso_U_13
_atom_site_aniso_U_12
C1A 0.022(4) 0.008(4) 0.019(4) -0.002(3) 0.001(3) -0.001(3)
N1 0.021(4) 0.013(4) 0.024(4) -0.001(3) 0.005(3) 0.001(3)
O1 0.027(3) 0.008(3) 0.031(3) 0.004(3) 0.005(3) 0.003(2)
C2 0.033(5) 0.014(5) 0.017(4) -0.001(4) 0.010(4) -0.002(4)
C3 0.027(4) 0.023(5) 0.011(4) -0.001(4) 0.003(3) -0.006(4)
N4 0.022(4) 0.006(4) 0.016(3) 0.000(3) 0.005(3) -0.003(3)
O4 0.019(3) 0.014(3) 0.022(3) 0.005(3) -0.002(2) 0.000(2)
C4A 0.017(4) 0.015(5) 0.015(4) 0.000(3) -0.001(3) 0.001(3)
C5 0.016(4) 0.011(5) 0.026(4) 0.001(4) 0.003(3) -0.001(3)
C6 0.021(4) 0.015(5) 0.018(4) -0.009(3) 0.004(3) -0.011(3)
N6 0.020(3) 0.012(4) 0.023(4) 0.006(3) 0.003(3) 0.001(3)
C7 0.025(4) 0.020(5) 0.017(4) 0.001(4) 0.005(3) 0.001(4)
C8 0.038(5) 0.009(5) 0.027(5) 0.001(4) 0.019(4) 0.002(4)
C9 0.035(5) 0.015(5) 0.018(4) 0.002(4) 0.004(4) 0.000(4)
Br9 0.0302(5) 0.0264(6) 0.0277(5) 0.0030(4) 0.0087(4) -0.0016(4)
C10 0.016(4) 0.016(5) 0.021(4) -0.007(4) -0.001(3) -0.002(3)
Br10 0.0244(5) 0.0255(5) 0.0282(5) -0.0018(4) 0.0048(4) -0.0019(4)
C11 0.016(4) 0.021(5) 0.022(4) -0.003(4) 0.001(3) -0.006(4)
O11 0.021(3) 0.018(4) 0.037(4) 0.010(3) 0.001(3) 0.000(3)
O12 0.021(3) 0.015(3) 0.021(3) 0.001(2) -0.002(2) -0.005(2)
C13 0.012(3) 0.012(5) 0.026(4) -0.003(3) 0.002(3) -0.011(3)
C14 0.028(5) 0.025(6) 0.022(4) -0.001(4) -0.002(4) -0.013(4)
C15 0.024(5) 0.025(5) 0.036(5) -0.012(4) 0.006(4) -0.003(4)
C16 0.019(4) 0.027(6) 0.019(4) 0.005(4) 0.000(3) -0.008(4)

loop_
_atom_type_symbol
_atom_type_description
_atom_type_scat_dispersion_real
_atom_type_scat_dispersion_imag
_atom_type_scat_source
C C 0.0033 0.0016 'International Tables Vol C Tables 4.2.6.8 and 6.1.1.4'
H H 0.0000 0.0000 'International Tables Vol C Tables 4.2.6.8 and 6.1.1.4'
N N 0.0061 0.0033 'International Tables Vol C Tables 4.2.6.8 and 6.1.1.4'
O O 0.0106 0.0060 'International Tables Vol C Tables 4.2.6.8 and 6.1.1.4'
Br Br -0.2901 2.4595 'International Tables Vol C Tables 4.2.6.8 and 6.1.1.4'

loop_
_geom_angle_atom_site_label_1
_geom_angle_atom_site_label_2
_geom_angle_atom_site_label_3
_geom_angle
_geom_angle_site_symmetry_1
_geom_angle_site_symmetry_3
_geom_angle_publ_flag
C8 C1A C4A 118.4(8) . . ?
C8 C1A N1 121.3(8) . . ?
C4A C1A N1 120.3(7) . . ?
O1 N1 C2 122.4(7) . . ?
O1 N1 C1A 118.7(6) . . ?
C2 N1 C1A 118.9(7) . . ?
N1 C2 C3 120.0(8) . . ?
N1 C2 C9 116.4(8) . . ?
C3 C2 C9 123.6(8) . . ?
N4 C3 C2 121.5(8) . . ?
N4 C3 C10 116.0(8) . . ?
C2 C3 C10 122.5(8) . . ?
O4 N4 C3 120.8(6) . . ?
O4 N4 C4A 118.9(6) . . ?
C3 N4 C4A 120.2(7) . . ?
C5 C4A N4 119.9(7) . . ?
C5 C4A C1A 121.3(7) . . ?
N4 C4A C1A 118.7(7) . . ?
C4A C5 C6 119.8(8) . . ?
C4A C5 H5A 120.1 . . ?
C6 C5 H5A 120.1 . . ?
N6 C6 C5 117.9(8) . . ?
N6 C6 C7 123.4(7) . . ?
C5 C6 C7 118.8(7) . . ?
C6 N6 C11 128.1(7) . . ?
C6 N6 H6N 120(4) . . ?
C11 N6 H6N 111(4) . . ?
C8 C7 C6 120.6(8) . . ?
C8 C7 H7A 119.7 . . ?
C6 C7 H7A 119.7 . . ?
C7 C8 C1A 121.1(8) . . ?
C7 C8 H8A 119.5 . . ?
C1A C8 H8A 119.5 . . ?
C2 C9 Br9 110.2(6) . . ?
C2 C9 H9A 109.6 . . ?
Br9 C9 H9A 109.6 . . ?
C2 C9 H9B 109.6 . . ?
Br9 C9 H9B 109.6 . . ?
H9A C9 H9B 108.1 . . ?
C3 C10 Br10 109.4(5) . . ?
C3 C10 H10A 109.8 . . ?
Br10 C10 H10A 109.8 . . ?
C3 C10 H10B 109.8 . . ?
Br10 C10 H10B 109.8 . . ?
H10A C10 H10B 108.2 . . ?
O11 C11 O12 126.5(7) . . ?
O11 C11 N6 124.3(8) . . ?
O12 C11 N6 109.1(7) . . ?
C11 O12 C13 118.6(6) . . ?
O12 C13 C15 109.5(6) . . ?
O12 C13 C14 110.3(6) . . ?
C15 C13 C14 113.4(7) . . ?
O12 C13 C16 103.1(6) . . ?
C15 C13 C16 110.0(7) . . ?
C14 C13 C16 110.1(7) . . ?
C13 C14 H14A 109.5 . . ?
C13 C14 H14B 109.5 . . ?
H14A C14 H14B 109.5 . . ?
C13 C14 H14C 109.5 . . ?
H14A C14 H14C 109.5 . . ?
H14B C14 H14C 109.5 . . ?
C13 C15 H15A 109.5 . . ?
C13 C15 H15B 109.5 . . ?
H15A C15 H15B 109.5 . . ?
C13 C15 H15C 109.5 . . ?
H15A C15 H15C 109.5 . . ?
H15B C15 H15C 109.5 . . ?
C13 C16 H16A 109.5 . . ?
C13 C16 H16B 109.5 . . ?
H16A C16 H16B 109.5 . . ?
C13 C16 H16C 109.5 . . ?
H16A C16 H16C 109.5 . . ?
H16B C16 H16C 109.5 . . ?

loop_
_geom_bond_atom_site_label_1
_geom_bond_atom_site_label_2
_geom_bond_distance
_geom_bond_site_symmetry_2
_geom_bond_publ_flag
C1A C8 1.398(12) . ?
C1A C4A 1.419(11) . ?
C1A N1 1.421(11) . ?
N1 O1 1.290(9) . ?
N1 C2 1.378(11) . ?
C2 C3 1.416(12) . ?
C2 C9 1.479(12) . ?
C3 N4 1.354(11) . ?
C3 C10 1.512(11) . ?
N4 O4 1.306(9) . ?
N4 C4A 1.405(10) . ?
C4A C5 1.391(11) . ?
C5 C6 1.394(11) . ?
C5 H5A 0.9500 . ?
C6 N6 1.383(10) . ?
C6 C7 1.442(12) . ?
N6 C11 1.395(10) . ?
N6 H6N 0.9800(11) . ?
C7 C8 1.367(12) . ?
C7 H7A 0.9500 . ?
C8 H8A 0.9500 . ?
C9 Br9 1.967(9) . ?
C9 H9A 0.9900 . ?
C9 H9B 0.9900 . ?
C10 Br10 1.969(8) . ?
C10 H10A 0.9900 . ?
C10 H10B 0.9900 . ?
C11 O11 1.207(10) . ?
C11 O12 1.351(11) . ?
O12 C13 1.499(9) . ?
C13 C15 1.528(12) . ?
C13 C14 1.529(11) . ?
C13 C16 1.532(12) . ?
C14 H14A 0.9800 . ?
C14 H14B 0.9800 . ?
C14 H14C 0.9800 . ?
C15 H15A 0.9800 . ?
C15 H15B 0.9800 . ?
C15 H15C 0.9800 . ?
C16 H16A 0.9800 . ?
C16 H16B 0.9800 . ?
C16 H16C 0.9800 . ?

loop_
_geom_hbond_atom_site_label_D
_geom_hbond_atom_site_label_H
_geom_hbond_atom_site_label_A
_geom_hbond_distance_DH
_geom_hbond_distance_HA
_geom_hbond_distance_DA
_geom_hbond_angle_DHA
_geom_hbond_site_symmetry_A
N6 H6N O4 0.9800(11) 2.11(5) 2.943(9) 142(6) 3_675

loop_
_geom_torsion_atom_site_label_1
_geom_torsion_atom_site_label_2
_geom_torsion_atom_site_label_3
_geom_torsion_atom_site_label_4
_geom_torsion
_geom_torsion_site_symmetry_1
_geom_torsion_site_symmetry_2
_geom_torsion_site_symmetry_3
_geom_torsion_site_symmetry_4
_geom_torsion_publ_flag
C8 C1A N1 O1 -6.1(12) . . . . ?
C4A C1A N1 O1 175.0(7) . . . . ?
C8 C1A N1 C2 173.6(8) . . . . ?
C4A C1A N1 C2 -5.3(12) . . . . ?
O1 N1 C2 C3 -177.1(7) . . . . ?
C1A N1 C2 C3 3.2(11) . . . . ?
O1 N1 C2 C9 2.6(11) . . . . ?
C1A N1 C2 C9 -177.1(7) . . . . ?
N1 C2 C3 N4 3.2(12) . . . . ?
C9 C2 C3 N4 -176.4(7) . . . . ?
N1 C2 C3 C10 -178.9(7) . . . . ?
C9 C2 C3 C10 1.4(13) . . . . ?
C2 C3 N4 O4 175.7(7) . . . . ?
C10 C3 N4 O4 -2.3(11) . . . . ?
C2 C3 N4 C4A -7.6(12) . . . . ?
C10 C3 N4 C4A 174.5(7) . . . . ?
O4 N4 C4A C5 2.3(11) . . . . ?
C3 N4 C4A C5 -174.5(8) . . . . ?
O4 N4 C4A C1A -177.9(7) . . . . ?
C3 N4 C4A C1A 5.3(11) . . . . ?
C8 C1A C4A C5 2.0(13) . . . . ?
N1 C1A C4A C5 -179.0(7) . . . . ?
C8 C1A C4A N4 -177.8(7) . . . . ?
N1 C1A C4A N4 1.2(12) . . . . ?
N4 C4A C5 C6 177.4(7) . . . . ?
C1A C4A C5 C6 -2.4(13) . . . . ?
C4A C5 C6 N6 -179.1(8) . . . . ?
C4A C5 C6 C7 0.8(12) . . . . ?
C5 C6 N6 C11 -177.8(8) . . . . ?
C7 C6 N6 C11 2.2(14) . . . . ?
N6 C6 C7 C8 -179.0(8) . . . . ?
C5 C6 C7 C8 1.1(12) . . . . ?
C6 C7 C8 C1A -1.4(13) . . . . ?
C4A C1A C8 C7 -0.1(13) . . . . ?
N1 C1A C8 C7 -179.0(8) . . . . ?
N1 C2 C9 Br9 98.8(8) . . . . ?
C3 C2 C9 Br9 -81.5(9) . . . . ?
N4 C3 C10 Br10 -72.9(8) . . . . ?
C2 C3 C10 Br10 109.2(8) . . . . ?
C6 N6 C11 O11 2.1(15) . . . . ?
C6 N6 C11 O12 -177.3(7) . . . . ?
O11 C11 O12 C13 4.2(13) . . . . ?
N6 C11 O12 C13 -176.4(7) . . . . ?
C11 O12 C13 C15 61.1(9) . . . . ?
C11 O12 C13 C14 -64.4(9) . . . . ?
C11 O12 C13 C16 178.1(7) . . . . ?

loop_
_cod_related_entry_id
_cod_related_entry_database
_cod_related_entry_code
1 ChemSpider 21429658
